data_4333157
loop_
_publ_author_name
'He, Ze'
'Wong, Wai-Yeung'
'Yu, Xiaoming'
'Kwok, Hoi-Sing'
'Lin, Zhenyang'

_publ_section_title
;
 Phosphorescent Platinum(II) Complexes Derived from Multifunctional
 Chromophores:&#x00A0; Synthesis, Structures, Photophysics, and
 Electroluminescence
;
_journal_issue 26
_journal_name_full 'Inorganic Chemistry'
_journal_page_first 10922
_journal_page_last 10937
_journal_paper_doi 10.1021/ic061566c
_journal_volume 45
_journal_year 2006
_chemical_formula_sum 'C36 H30 N4 O4 Pt'
_chemical_formula_weight 777.73
_chemical_name_systematic
; 
 ? 
;
_space_group_IT_number 14
_symmetry_cell_setting monoclinic
_symmetry_space_group_name_Hall '-P 2ybc'
_symmetry_space_group_name_H-M 'P 1 21/c 1'
_atom_sites_solution_hydrogens geom
_atom_sites_solution_primary direct
_atom_sites_solution_secondary difmap
_audit_creation_method SHELXL-97
_cell_angle_alpha 90.00
_cell_angle_beta 97.041(10)
_cell_angle_gamma 90.00
_cell_formula_units_Z 4
_cell_length_a 19.827(9)
_cell_length_b 13.692(6)
_cell_length_c 11.835(6)
_cell_measurement_temperature 293(2)
_cell_volume 3189(3)
_computing_data_reduction SAINT
_computing_structure_refinement 'SHELXL-97 (Sheldrick, 1997)'
_computing_structure_solution 'SHELXS-97 (Sheldrick, 1990)'
_diffrn_ambient_temperature 293(2)
_diffrn_measured_fraction_theta_full 0.993
_diffrn_measured_fraction_theta_max 0.993
_diffrn_measurement_device_type 'Smart CCD'
_diffrn_measurement_method '\w scans'
_diffrn_radiation_monochromator graphite
_diffrn_radiation_source 'fine-focus sealed tube'
_diffrn_radiation_type MoK\a
_diffrn_radiation_wavelength 0.71073
_diffrn_reflns_av_R_equivalents 0.1077
_diffrn_reflns_av_sigmaI/netI 0.1443
_diffrn_reflns_limit_h_max 23
_diffrn_reflns_limit_h_min -18
_diffrn_reflns_limit_k_max 16
_diffrn_reflns_limit_k_min -16
_diffrn_reflns_limit_l_max 13
_diffrn_reflns_limit_l_min -14
_diffrn_reflns_number 15455
_diffrn_reflns_theta_full 25.00
_diffrn_reflns_theta_max 25.00
_diffrn_reflns_theta_min 1.81
_exptl_absorpt_coefficient_mu 4.446
_exptl_absorpt_correction_T_max 0.7896
_exptl_absorpt_correction_T_min 0.4677
_exptl_absorpt_correction_type multi-scan
_exptl_absorpt_process_details 'SADABS (Sheldrick 1996)'
_exptl_crystal_colour orange
_exptl_crystal_density_diffrn 1.620
_exptl_crystal_density_method 'not measured'
_exptl_crystal_description plate
_exptl_crystal_F_000 1536
_exptl_crystal_size_max 0.22
_exptl_crystal_size_mid 0.14
_exptl_crystal_size_min 0.07
_refine_diff_density_max 2.374
_refine_diff_density_min -1.606
_refine_diff_density_rms 0.191
_refine_ls_extinction_coef 0.0037(4)
_refine_ls_extinction_expression Fc^*^=kFc[1+0.001xFc^2^\l^3^/sin(2\q)]^-1/4^
_refine_ls_extinction_method SHELXL
_refine_ls_goodness_of_fit_ref 0.925
_refine_ls_hydrogen_treatment constr
_refine_ls_matrix_type full
_refine_ls_number_parameters 407
_refine_ls_number_reflns 5589
_refine_ls_number_restraints 0
_refine_ls_restrained_S_all 0.925
_refine_ls_R_factor_all 0.1308
_refine_ls_R_factor_gt 0.0603
_refine_ls_shift/su_max 0.002
_refine_ls_shift/su_mean 0.000
_refine_ls_structure_factor_coef Fsqd
_refine_ls_weighting_details 'calc w=1/[\s^2^(Fo^2^)+(0.0817P)^2^+0.0000P] where P=(Fo^2^+2Fc^2^)/3'
_refine_ls_weighting_scheme calc
_refine_ls_wR_factor_gt 0.1329
_refine_ls_wR_factor_ref 0.1651
_reflns_number_gt 2932
_reflns_number_total 5589
_reflns_threshold_expression >2sigma(I)
_cod_data_source_file ic061566csup3.cif
_cod_data_source_block wy1070wc
_cod_depositor_comments
;
The following automatic conversions were performed:

'_symmetry_cell_setting' value 'Monoclinic' changed to 'monoclinic'
according to /home/saulius/struct/CIF-dictionaries/cif_core.dic
dictionary named 'cif_core.dic' version 2.4.2 from 2011-04-26.

Automatic conversion script
Id: cif_fix_values 1891 2012-01-12 08:04:46Z andrius 
;
_cod_original_sg_symbol_H-M P2(1)/c
_cod_database_code 4333157

loop_
_symmetry_equiv_pos_as_xyz
'x, y, z'
'-x, y+1/2, -z+1/2'
'-x, -y, -z'
'x, -y-1/2, z-1/2'

loop_
_atom_site_label
_atom_site_type_symbol
_atom_site_fract_x
_atom_site_fract_y
_atom_site_fract_z
_atom_site_U_iso_or_equiv
_atom_site_adp_type
_atom_site_occupancy
_atom_site_symmetry_multiplicity
_atom_site_calc_flag
_atom_site_refinement_flags
C1 C 0.3483(9) 0.1569(13) -0.2769(16) 0.084(5) Uani 1 1 d .
H1A H 0.3494 0.2232 -0.2597 0.101 Uiso 1 1 calc R
C2 C 0.3262(11) 0.1302(19) -0.3831(18) 0.117(7) Uani 1 1 d .
H2A H 0.3123 0.1772 -0.4377 0.141 Uiso 1 1 calc R
C3 C 0.3242(11) 0.033(2) -0.412(2) 0.126(9) Uani 1 1 d .
H3A H 0.3076 0.0137 -0.4853 0.151 Uiso 1 1 calc R
C4 C 0.3472(11) -0.0369(17) -0.330(2) 0.108(7) Uani 1 1 d .
H4A H 0.3476 -0.1029 -0.3477 0.130 Uiso 1 1 calc R
C5 C 0.3700(9) -0.0039(14) -0.2175(16) 0.087(5) Uani 1 1 d .
H5A H 0.3854 -0.0488 -0.1613 0.104 Uiso 1 1 calc R
C6 C 0.3694(7) 0.0928(10) -0.1919(14) 0.057(4) Uani 1 1 d .
C7 C 0.3426(8) 0.0966(10) 0.0026(13) 0.057(4) Uani 1 1 d .
C8 C 0.3636(9) 0.0491(12) 0.1012(15) 0.083(5) Uani 1 1 d .
H8A H 0.4094 0.0346 0.1201 0.100 Uiso 1 1 calc R
C9 C 0.3174(11) 0.0223(13) 0.1737(17) 0.094(6) Uani 1 1 d .
H9A H 0.3320 -0.0100 0.2414 0.113 Uiso 1 1 calc R
C10 C 0.2495(11) 0.0436(14) 0.1454(18) 0.094(6) Uani 1 1 d .
H10A H 0.2175 0.0212 0.1905 0.113 Uiso 1 1 calc R
C11 C 0.2301(10) 0.0973(15) 0.052(2) 0.106(7) Uani 1 1 d .
H11A H 0.1850 0.1166 0.0349 0.127 Uiso 1 1 calc R
C12 C 0.2778(9) 0.1237(13) -0.0197(16) 0.085(5) Uani 1 1 d .
H12A H 0.2642 0.1611 -0.0841 0.102 Uiso 1 1 calc R
C13 C 0.4544(7) 0.1569(9) -0.0454(12) 0.052(3) Uani 1 1 d .
C14 C 0.5038(7) 0.1512(10) -0.1173(11) 0.053(4) Uani 1 1 d .
H14A H 0.4932 0.1236 -0.1891 0.063 Uiso 1 1 calc R
C15 C 0.5694(7) 0.1858(10) -0.0848(11) 0.053(4) Uani 1 1 d .
H15A H 0.6014 0.1809 -0.1357 0.063 Uiso 1 1 calc R
C16 C 0.5879(7) 0.2265(10) 0.0191(11) 0.048(3) Uani 1 1 d .
C17 C 0.5366(7) 0.2325(11) 0.0946(13) 0.062(4) Uani 1 1 d .
H17A H 0.5469 0.2596 0.1667 0.075 Uiso 1 1 calc R
C18 C 0.4723(7) 0.1982(10) 0.0600(12) 0.059(4) Uani 1 1 d .
H18A H 0.4396 0.2031 0.1097 0.071 Uiso 1 1 calc R
C19 C 0.6533(7) 0.2667(10) 0.0572(11) 0.049(3) Uani 1 1 d .
C20 C 0.7588(7) 0.2999(9) 0.0515(11) 0.047(3) Uani 1 1 d .
C21 C 0.8267(7) 0.2972(9) 0.0124(10) 0.044(3) Uani 1 1 d .
C22 C 0.8403(8) 0.2388(9) -0.0772(11) 0.055(4) Uani 1 1 d .
H22A H 0.8060 0.2011 -0.1163 0.066 Uiso 1 1 calc R
C23 C 0.9058(9) 0.2368(9) -0.1087(11) 0.060(4) Uani 1 1 d .
H23A H 0.9158 0.1975 -0.1686 0.072 Uiso 1 1 calc R
C24 C 0.9547(6) 0.2929(10) -0.0508(10) 0.043(3) Uani 1 1 d .
C25 C 0.9458(7) 0.3551(8) 0.0390(9) 0.039(3) Uani 1 1 d .
C26 C 0.8794(7) 0.3539(8) 0.0696(10) 0.046(3) Uani 1 1 d .
H26A H 0.8700 0.3924 0.1305 0.056 Uiso 1 1 calc R
C27 C 1.0252(7) 0.2963(10) -0.0777(10) 0.044(3) Uani 1 1 d .
C28 C 1.0494(8) 0.2443(10) -0.1634(12) 0.058(4) Uani 1 1 d .
H28A H 1.0212 0.2026 -0.2096 0.070 Uiso 1 1 calc R
C29 C 1.1175(9) 0.2556(11) -0.1792(12) 0.070(5) Uani 1 1 d .
H29A H 1.1352 0.2184 -0.2343 0.084 Uiso 1 1 calc R
C30 C 1.1591(8) 0.3208(11) -0.1149(13) 0.065(4) Uani 1 1 d .
H30A H 1.2037 0.3315 -0.1285 0.078 Uiso 1 1 calc R
C31 C 1.1308(8) 0.3705(10) -0.0277(11) 0.059(4) Uani 1 1 d .
H31A H 1.1583 0.4127 0.0192 0.071 Uiso 1 1 calc R
C32 C 0.9510(7) 0.5744(11) 0.3874(11) 0.066(4) Uani 1 1 d .
H32A H 0.9073 0.5462 0.3629 0.100 Uiso 1 1 calc R
H32B H 0.9478 0.6443 0.3836 0.100 Uiso 1 1 calc R
H32C H 0.9658 0.5548 0.4644 0.100 Uiso 1 1 calc R
C33 C 1.0032(9) 0.5384(9) 0.3085(11) 0.052(4) Uani 1 1 d .
C34 C 1.0675(9) 0.5683(10) 0.3309(12) 0.065(5) Uani 1 1 d .
H34A H 1.0785 0.6096 0.3927 0.079 Uiso 1 1 calc R
C35 C 1.1188(7) 0.5418(9) 0.2678(12) 0.046(3) Uani 1 1 d .
C36 C 1.1907(7) 0.5819(10) 0.3016(13) 0.069(4) Uani 1 1 d .
H36A H 1.2207 0.5562 0.2511 0.103 Uiso 1 1 calc R
H36B H 1.2065 0.5628 0.3783 0.103 Uiso 1 1 calc R
H36C H 1.1899 0.6519 0.2964 0.103 Uiso 1 1 calc R
N1 N 0.3884(6) 0.1211(8) -0.0778(11) 0.059(3) Uani 1 1 d .
N2 N 0.6734(6) 0.3181(9) 0.1467(11) 0.073(4) Uani 1 1 d .
N3 N 0.7423(6) 0.3400(9) 0.1436(10) 0.070(4) Uani 1 1 d .
N4 N 1.0657(5) 0.3592(7) -0.0095(8) 0.044(3) Uani 1 1 d .
O1 O 0.7058(5) 0.2505(6) -0.0070(7) 0.050(2) Uani 1 1 d .
O2 O 0.9731(4) 0.4843(6) 0.2289(7) 0.051(2) Uani 1 1 d .
O3 O 1.1143(4) 0.4899(6) 0.1809(7) 0.048(2) Uani 1 1 d .
O4 O 0.5265(6) 0.9669(16) 0.5948(12) 0.165(7) Uani 1 1 d .
Pt1 Pt 1.02343(3) 0.42551(3) 0.11012(4) 0.0417(3) Uani 1 1 d .

loop_
_atom_site_aniso_label
_atom_site_aniso_U_11
_atom_site_aniso_U_22
_atom_site_aniso_U_33
_atom_site_aniso_U_23
_atom_site_aniso_U_13
_atom_site_aniso_U_12
C1 0.090(14) 0.067(11) 0.091(13) -0.003(10) -0.001(11) -0.014(10)
C2 0.14(2) 0.117(19) 0.086(15) 0.012(14) -0.022(14) -0.016(16)
C3 0.091(17) 0.18(3) 0.099(18) -0.032(19) 0.002(14) -0.054(18)
C4 0.103(17) 0.110(17) 0.116(19) -0.039(15) 0.031(15) -0.041(14)
C5 0.081(14) 0.091(14) 0.092(14) -0.002(11) 0.023(11) -0.004(11)
C6 0.044(9) 0.055(10) 0.073(11) 0.006(8) 0.008(8) -0.015(7)
C7 0.054(10) 0.061(10) 0.062(10) 0.013(7) 0.028(8) -0.002(8)
C8 0.064(12) 0.099(14) 0.093(13) 0.036(10) 0.031(10) 0.017(10)
C9 0.080(15) 0.102(14) 0.106(16) 0.023(11) 0.035(12) 0.001(11)
C10 0.082(16) 0.105(15) 0.102(16) 0.013(12) 0.036(12) -0.011(12)
C11 0.054(13) 0.125(18) 0.14(2) 0.003(15) 0.036(13) -0.002(11)
C12 0.064(13) 0.091(13) 0.104(14) 0.023(11) 0.030(11) 0.002(10)
C13 0.044(9) 0.051(8) 0.060(10) -0.004(7) 0.009(7) -0.002(7)
C14 0.040(9) 0.064(9) 0.055(9) -0.015(7) 0.009(7) -0.007(7)
C15 0.044(9) 0.068(9) 0.050(9) -0.002(7) 0.017(7) -0.011(7)
C16 0.040(9) 0.053(8) 0.051(8) 0.011(7) 0.013(7) -0.002(7)
C17 0.056(11) 0.064(9) 0.067(10) -0.009(8) 0.008(8) -0.006(8)
C18 0.052(10) 0.071(10) 0.059(9) -0.004(8) 0.023(8) -0.003(8)
C19 0.037(9) 0.064(9) 0.049(8) -0.003(7) 0.010(7) 0.005(7)
C20 0.042(9) 0.052(8) 0.047(8) 0.006(6) 0.001(7) 0.002(7)
C21 0.047(9) 0.046(8) 0.041(8) 0.003(6) 0.016(6) 0.001(7)
C22 0.071(11) 0.049(8) 0.042(8) -0.002(6) 0.000(8) -0.023(8)
C23 0.086(13) 0.048(9) 0.045(8) -0.011(7) -0.002(9) -0.013(8)
C24 0.035(8) 0.066(9) 0.029(7) 0.012(6) 0.002(6) -0.006(7)
C25 0.061(9) 0.041(7) 0.022(6) 0.012(5) 0.028(6) 0.014(6)
C26 0.065(10) 0.032(7) 0.042(8) 0.008(6) 0.004(7) -0.001(7)
C27 0.044(9) 0.059(9) 0.032(7) -0.004(6) 0.011(6) -0.017(7)
C28 0.063(11) 0.060(10) 0.051(9) 0.001(7) -0.001(8) -0.009(8)
C29 0.093(14) 0.059(10) 0.055(10) -0.022(8) -0.002(9) 0.001(9)
C30 0.046(10) 0.075(11) 0.080(11) 0.002(9) 0.032(8) 0.017(8)
C31 0.071(12) 0.059(9) 0.045(8) -0.006(7) -0.003(8) 0.025(8)
C32 0.054(9) 0.090(11) 0.057(9) -0.015(8) 0.013(7) 0.006(8)
C33 0.088(12) 0.044(8) 0.026(7) 0.001(6) 0.022(8) 0.013(8)
C34 0.071(11) 0.071(10) 0.044(8) -0.034(8) -0.030(8) 0.003(9)
C35 0.043(9) 0.044(8) 0.049(9) -0.006(6) 0.001(7) -0.009(6)
C36 0.047(9) 0.070(10) 0.085(11) -0.024(8) -0.008(8) -0.014(8)
N1 0.055(8) 0.054(7) 0.072(9) -0.005(6) 0.018(7) -0.002(6)
N2 0.055(9) 0.084(9) 0.083(10) -0.030(7) 0.017(7) -0.006(7)
N3 0.055(9) 0.092(10) 0.064(9) -0.030(7) 0.017(7) -0.014(7)
N4 0.031(7) 0.048(7) 0.052(7) 0.012(5) 0.007(5) 0.000(5)
O1 0.041(6) 0.050(6) 0.058(6) 0.000(4) 0.001(5) -0.010(4)
O2 0.046(6) 0.055(6) 0.051(6) 0.003(5) 0.001(4) -0.013(5)
O3 0.054(6) 0.051(5) 0.042(5) -0.007(4) 0.015(4) 0.005(4)
O4 0.071(10) 0.29(2) 0.139(13) -0.101(13) 0.033(9) -0.024(11)
Pt1 0.0466(4) 0.0376(3) 0.0406(3) -0.0006(3) 0.0038(2) -0.0008(3)

loop_
_atom_type_symbol
_atom_type_description
_atom_type_scat_dispersion_real
_atom_type_scat_dispersion_imag
_atom_type_scat_source
C C 0.0033 0.0016 'International Tables Vol C Tables 4.2.6.8 and 6.1.1.4'
H H 0.0000 0.0000 'International Tables Vol C Tables 4.2.6.8 and 6.1.1.4'
N N 0.0061 0.0033 'International Tables Vol C Tables 4.2.6.8 and 6.1.1.4'
O O 0.0106 0.0060 'International Tables Vol C Tables 4.2.6.8 and 6.1.1.4'
Pt Pt -1.7033 8.3905 'International Tables Vol C Tables 4.2.6.8 and 6.1.1.4'

loop_
_geom_angle_atom_site_label_1
_geom_angle_atom_site_label_2
_geom_angle_atom_site_label_3
_geom_angle
C2 C1 C6 123.8(18)
C1 C2 C3 120(2)
C2 C3 C4 120(2)
C3 C4 C5 118(2)
C6 C5 C4 120.5(19)
C5 C6 C1 118.2(16)
C5 C6 N1 118.2(14)
C1 C6 N1 123.5(14)
C12 C7 C8 119.4(15)
C12 C7 N1 118.5(14)
C8 C7 N1 122.0(14)
C7 C8 C9 120.4(16)
C10 C9 C8 119.7(18)
C11 C10 C9 119.3(18)
C10 C11 C12 119.6(19)
C7 C12 C11 121.2(18)
C18 C13 C14 117.3(13)
C18 C13 N1 121.3(13)
C14 C13 N1 121.4(13)
C13 C14 C15 121.5(13)
C16 C15 C14 121.9(13)
C15 C16 C19 125.2(12)
C15 C16 C17 116.9(13)
C19 C16 C17 117.8(13)
C18 C17 C16 119.8(14)
C17 C18 C13 122.6(14)
N2 C19 O1 111.2(12)
N2 C19 C16 130.0(13)
O1 C19 C16 118.8(12)
N3 C20 O1 112.2(12)
N3 C20 C21 127.5(13)
O1 C20 C21 120.2(12)
C22 C21 C26 119.1(13)
C22 C21 C20 121.8(13)
C26 C21 C20 119.1(12)
C21 C22 C23 119.5(12)
C24 C23 C22 119.0(13)
C23 C24 C25 125.8(13)
C23 C24 C27 123.2(13)
C25 C24 C27 111.1(11)
C24 C25 C26 113.6(12)
C24 C25 Pt1 118.2(10)
C26 C25 Pt1 128.1(9)
C25 C26 C21 123.0(12)
N4 C27 C28 121.9(13)
N4 C27 C24 113.3(11)
C28 C27 C24 124.8(12)
C27 C28 C29 118.3(13)
C30 C29 C28 121.4(14)
C29 C30 C31 116.9(15)
N4 C31 C30 122.5(14)
O2 C33 C34 132.0(13)
O2 C33 C32 109.8(14)
C34 C33 C32 118.2(13)
C33 C34 C35 124.1(12)
O3 C35 C34 127.9(12)
O3 C35 C36 112.9(13)
C34 C35 C36 119.1(12)
C13 N1 C6 119.2(12)
C13 N1 C7 123.0(12)
C6 N1 C7 117.0(12)
C19 N2 N3 107.3(12)
C20 N3 N2 106.2(11)
C31 N4 C27 118.9(11)
C31 N4 Pt1 124.6(9)
C27 N4 Pt1 116.5(9)
C20 O1 C19 103.1(10)
C33 O2 Pt1 121.4(9)
C35 O3 Pt1 122.9(9)
C25 Pt1 N4 80.9(5)
C25 Pt1 O2 93.9(4)
N4 Pt1 O2 174.6(4)
C25 Pt1 O3 173.7(4)
N4 Pt1 O3 93.5(4)
O2 Pt1 O3 91.7(3)

loop_
_geom_bond_atom_site_label_1
_geom_bond_atom_site_label_2
_geom_bond_distance
C1 C2 1.33(2)
C1 C6 1.36(2)
C2 C3 1.37(3)
C3 C4 1.40(3)
C4 C5 1.42(3)
C5 C6 1.36(2)
C6 N1 1.410(18)
C7 C12 1.33(2)
C7 C8 1.36(2)
C7 N1 1.435(17)
C8 C9 1.38(2)
C9 C10 1.38(2)
C10 C11 1.35(3)
C11 C12 1.39(2)
C13 C18 1.376(18)
C13 C14 1.376(17)
C13 N1 1.405(16)
C14 C15 1.392(17)
C15 C16 1.360(17)
C16 C19 1.430(17)
C16 C17 1.436(18)
C17 C18 1.373(18)
C19 N2 1.294(16)
C19 O1 1.379(15)
C20 N3 1.297(16)
C20 O1 1.365(14)
C20 C21 1.477(18)
C21 C22 1.381(17)
C21 C26 1.408(17)
C22 C23 1.396(19)
C23 C24 1.355(17)
C24 C25 1.390(16)
C24 C27 1.473(17)
C25 C26 1.406(17)
C25 Pt1 1.921(13)
C27 N4 1.371(15)
C27 C28 1.372(18)
C28 C29 1.39(2)
C29 C30 1.380(19)
C30 C31 1.409(18)
C31 N4 1.344(17)
C32 C33 1.556(18)
C33 O2 1.287(15)
C33 C34 1.33(2)
C34 C35 1.38(2)
C35 O3 1.244(14)
C35 C36 1.536(18)
N2 N3 1.404(15)
N4 Pt1 1.955(11)
O2 Pt1 1.991(9)
O3 Pt1 2.088(9)
